data_7154623
loop_
_publ_author_name
'Chen, Min'
'Huang, Zhi-Tang'
'Zheng, Qi-Yu'

_publ_section_title
;
 Organic base-promoted enantioselective electrophilic cyanation of \b-keto
 esters by using chiral phase-transfer catalysts.
;
_journal_issue 33
_journal_name_full 'Organic &amp; biomolecular chemistry'
_journal_page_first 8812
_journal_page_last 8816
_journal_paper_doi 10.1039/c5ob01301a
_journal_volume 13
_journal_year 2015
_chemical_absolute_configuration ad
_chemical_formula_moiety 'C21 H20 Br N O3'
_chemical_formula_sum 'C21 H20 Br N O3'
_chemical_formula_weight 414.29
_chemical_name_systematic sa3912
_space_group_crystal_system orthorhombic
_space_group_IT_number 19
_space_group_name_Hall 'P 2ac 2ab'
_space_group_name_H-M_alt 'P 21 21 21'
_symmetry_space_group_name_Hall 'P 2ac 2ab'
_symmetry_space_group_name_H-M 'P 21 21 21'
_atom_sites_solution_hydrogens geom
_atom_sites_solution_primary direct
_audit_creation_date 2015-02-02
_audit_creation_method
;
Olex2 1.2
(compiled 2015.01.12 svn.r3133 for OlexSys, GUI svn.r4987)
;
_audit_update_record
;
2015-04-08 deposited with the CCDC.
2015-07-16 downloaded from the CCDC.
;
_cell_angle_alpha 90
_cell_angle_beta 90
_cell_angle_gamma 90
_cell_formula_units_Z 4
_cell_length_a 6.4981(19)
_cell_length_b 11.985(4)
_cell_length_c 23.813(7)
_cell_measurement_reflns_used 5710
_cell_measurement_temperature 173.1500
_cell_measurement_theta_max 27.4819
_cell_measurement_theta_min 1.7103
_cell_volume 1854.5(10)
_computing_cell_refinement 'CrystalClear (Rigaku Inc., 2007)'
_computing_data_collection 'CrystalClear (Rigaku Inc., 2007)'
_computing_data_reduction 'CrystalClear (Rigaku Inc., 2007)'
_computing_molecular_graphics 'Olex2 (Dolomanov et al., 2009)'
_computing_publication_material 'Olex2 (Dolomanov et al., 2009)'
_computing_structure_refinement 'SHELXL (Sheldrick, 2014)'
_computing_structure_solution
;
'SHELXT (Sheldrick, 2014)'
;
_diffrn_ambient_temperature 173.1500
_diffrn_detector_area_resol_mean 28.5714
_diffrn_measured_fraction_theta_full 0.998
_diffrn_measured_fraction_theta_max 0.998
_diffrn_measurement_details
;
scan:
    Number of images: 360
               Slice: -110.0000 - 70.0000
         Image width: 0.5000
            Exp time: 18.0000
       Rotation axis: Omega
               Omega: 0.0000
                 Chi: 45.0000
                 Phi: 0.0000
                 XTD: 45.0722
              2theta: -20.0213
scan:
    Number of images: 360
               Slice: -110.0000 - 70.0000
         Image width: 0.5000
            Exp time: 18.0000
       Rotation axis: Omega
               Omega: 0.0000
                 Chi: 45.0000
                 Phi: 180.0000
                 XTD: 45.0722
              2theta: -20.0213
;
_diffrn_measurement_device
;
Saturn724+ (2x2 bin mode)
;
_diffrn_measurement_device_details
;
AFC10: Fixed Chi 2 circle
;
_diffrn_measurement_device_type 'Saturn724+ CCD'
_diffrn_measurement_method '\w scans at fixed \c = 45\%'
_diffrn_orient_matrix_type d*Trek
_diffrn_orient_matrix_UB_11 -0.0055
_diffrn_orient_matrix_UB_12 0.0803
_diffrn_orient_matrix_UB_13 0.1311
_diffrn_orient_matrix_UB_21 0.0599
_diffrn_orient_matrix_UB_22 -0.0484
_diffrn_orient_matrix_UB_23 0.0322
_diffrn_orient_matrix_UB_31 0.0292
_diffrn_orient_matrix_UB_32 0.0262
_diffrn_orient_matrix_UB_33 -0.0149
_diffrn_radiation_detector CCD
_diffrn_radiation_monochromator 'Graphite Monochromator'
_diffrn_radiation_type MoK\a
_diffrn_radiation_wavelength 0.71073
_diffrn_reflns_av_R_equivalents 0.0474
_diffrn_reflns_av_unetI/netI 0.0435
_diffrn_reflns_laue_measured_fraction_full 0.998
_diffrn_reflns_laue_measured_fraction_max 0.998
_diffrn_reflns_limit_h_max 8
_diffrn_reflns_limit_h_min -8
_diffrn_reflns_limit_k_max 15
_diffrn_reflns_limit_k_min -15
_diffrn_reflns_limit_l_max 30
_diffrn_reflns_limit_l_min -30
_diffrn_reflns_number 14635
_diffrn_reflns_point_group_measured_fraction_full 0.998
_diffrn_reflns_point_group_measured_fraction_max 0.998
_diffrn_reflns_theta_full 26.000
_diffrn_reflns_theta_max 27.482
_diffrn_reflns_theta_min 3.078
_diffrn_source 'Sealed Tube'
_diffrn_source_current 30.0000
_diffrn_source_power 1.5000
_diffrn_source_voltage 50.0000
_exptl_absorpt_coefficient_mu 2.237
_exptl_absorpt_correction_T_max 1.0000
_exptl_absorpt_correction_T_min 0.7499
_exptl_absorpt_correction_type multi-scan
_exptl_absorpt_process_details 'CrystalClear (Rigaku Inc., 2007)'
_exptl_crystal_colour Colorless
_exptl_crystal_density_diffrn 1.484
_exptl_crystal_description plate
_exptl_crystal_F_000 848
_exptl_crystal_size_max 0.23
_exptl_crystal_size_mid 0.13
_exptl_crystal_size_min 0.06
_refine_diff_density_max 0.289
_refine_diff_density_min -0.266
_refine_diff_density_rms 0.060
_refine_ls_abs_structure_details
;
 Flack x determined using 1416 quotients [(I+)-(I-)]/[(I+)+(I-)]
 (Parsons, Flack and Wagner, Acta Cryst. B69 (2013) 249-259).
;
_refine_ls_abs_structure_Flack 0.006(6)
_refine_ls_extinction_method none
_refine_ls_goodness_of_fit_ref 1.131
_refine_ls_hydrogen_treatment constr
_refine_ls_matrix_type full
_refine_ls_number_parameters 235
_refine_ls_number_reflns 4250
_refine_ls_number_restraints 0
_refine_ls_restrained_S_all 1.131
_refine_ls_R_factor_all 0.0445
_refine_ls_R_factor_gt 0.0407
_refine_ls_shift/su_max 0.001
_refine_ls_shift/su_mean 0.000
_refine_ls_structure_factor_coef Fsqd
_refine_ls_weighting_details 'w=1/[\s^2^(Fo^2^)+(0.0205P)^2^+0.8832P] where P=(Fo^2^+2Fc^2^)/3'
_refine_ls_weighting_scheme calc
_refine_ls_wR_factor_gt 0.0733
_refine_ls_wR_factor_ref 0.0747
_reflns_Friedel_coverage 0.732
_reflns_friedel_fraction_full 0.997
_reflns_friedel_fraction_max 0.998
_reflns_number_gt 4035
_reflns_number_total 4250
_reflns_threshold_expression 'I > 2\s(I)'
_cod_data_source_file c5ob01301a2.cif
_cod_data_source_block sa3912
_cod_depositor_comments 'Adding full bibliography for 7154623.cif.'
_cod_original_cell_volume 1854.6(9)
_cod_database_code 7154623
_shelx_space_group_comment
;
The symmetry employed for this shelxl refinement is uniquely defined
by the following loop, which should always be used as a source of
symmetry information in preference to the above space-group names.
They are only intended as comments.
;
_diffrn_number_total 2483
_olex2_refinement_description
;
1. Fixed Uiso
 At 1.2 times of:
  All C(H) groups, All C(H,H) groups
2.a Ternary CH refined with riding coordinates:
 C14(H14), C16(H16), C18(H18)
2.b Secondary CH2 refined with riding coordinates:
 C9(H9A,H9B), C13(H13A,H13B), C15(H15A,H15B), C17(H17A,H17B), C19(H19A,H19B),
 C20(H20A,H20B), C21(H21A,H21B)
2.c Aromatic/amide H refined with riding coordinates:
 C4(H4), C6(H6), C7(H7)
;
_shelx_shelxl_version_number 2014/7
_olex2_submission_special_instructions 'No special instructions were received'

loop_
_space_group_symop_operation_xyz
'x, y, z'
'-x+1/2, -y, z+1/2'
'-x, y+1/2, -z+1/2'
'x+1/2, -y+1/2, -z'

loop_
_atom_site_label
_atom_site_type_symbol
_atom_site_fract_x
_atom_site_fract_y
_atom_site_fract_z
_atom_site_U_iso_or_equiv
_atom_site_adp_type
_atom_site_occupancy
_atom_site_site_symmetry_order
_atom_site_calc_flag
_atom_site_refinement_flags_posn
Br1 Br 0.77779(7) 0.90570(3) 0.59663(2) 0.03482(13) Uani 1 1 d .
O1 O 0.1982(4) 0.5377(2) 0.60615(12) 0.0334(7) Uani 1 1 d .
O2 O 0.6048(4) 0.3295(3) 0.63010(13) 0.0329(7) Uani 1 1 d .
O3 O 0.2797(4) 0.2667(2) 0.61514(10) 0.0222(5) Uani 1 1 d .
N1 N 0.1078(6) 0.3411(3) 0.48864(15) 0.0311(8) Uani 1 1 d .
C1 C 0.4105(6) 0.4030(3) 0.55324(15) 0.0223(7) Uani 1 1 d .
C2 C 0.3532(6) 0.5192(3) 0.58069(15) 0.0224(8) Uani 1 1 d .
C3 C 0.5271(5) 0.5939(3) 0.56883(14) 0.0201(7) Uani 1 1 d .
C4 C 0.5525(6) 0.7031(3) 0.58812(16) 0.0229(8) Uani 1 1 d .
H4 H 0.4535 0.7378 0.6103 0.027 Uiso 1 1 calc R
C5 C 0.7312(7) 0.7569(3) 0.57275(14) 0.0229(8) Uani 1 1 d .
C6 C 0.8782(6) 0.7063(3) 0.53937(17) 0.0267(9) Uani 1 1 d .
H6 H 0.9976 0.7448 0.5301 0.032 Uiso 1 1 calc R
C7 C 0.8491(6) 0.5985(4) 0.51966(16) 0.0263(8) Uani 1 1 d .
H7 H 0.9465 0.5648 0.4966 0.032 Uiso 1 1 calc R
C8 C 0.6711(6) 0.5421(3) 0.53520(15) 0.0208(8) Uani 1 1 d .
C9 C 0.6115(6) 0.4242(3) 0.52028(17) 0.0254(9) Uani 1 1 d .
H9A H 0.7179 0.3721 0.5316 0.030 Uiso 1 1 calc R
H9B H 0.5887 0.4169 0.4802 0.030 Uiso 1 1 calc R
C10 C 0.2397(6) 0.3660(3) 0.51771(15) 0.0228(8) Uani 1 1 d .
C11 C 0.4463(6) 0.3258(3) 0.60416(18) 0.0242(8) Uani 1 1 d .
C12 C 0.2677(6) 0.1969(3) 0.66658(14) 0.0216(8) Uani 1 1 d .
C13 C 0.2903(7) 0.2679(3) 0.71921(15) 0.0300(9) Uani 1 1 d .
H13A H 0.1897 0.3277 0.7189 0.036 Uiso 1 1 calc R
H13B H 0.4266 0.3008 0.7206 0.036 Uiso 1 1 calc R
C14 C 0.2565(8) 0.1930(4) 0.77033(16) 0.0381(11) Uani 1 1 d .
H14 H 0.2715 0.2374 0.8046 0.046 Uiso 1 1 calc R
C15 C 0.4186(7) 0.0994(5) 0.77019(18) 0.0391(11) Uani 1 1 d .
H15A H 0.5555 0.1315 0.7718 0.047 Uiso 1 1 calc R
H15B H 0.4003 0.0523 0.8029 0.047 Uiso 1 1 calc R
C16 C 0.3959(7) 0.0300(4) 0.71708(19) 0.0323(10) Uani 1 1 d .
H16 H 0.4986 -0.0299 0.7171 0.039 Uiso 1 1 calc R
C17 C 0.1799(7) -0.0206(4) 0.71563(19) 0.0371(11) Uani 1 1 d .
H17A H 0.1645 -0.0665 0.6823 0.045 Uiso 1 1 calc R
H17B H 0.1595 -0.0676 0.7483 0.045 Uiso 1 1 calc R
C18 C 0.0207(6) 0.0721(4) 0.71513(19) 0.0339(11) Uani 1 1 d .
H18 H -0.1174 0.0393 0.7135 0.041 Uiso 1 1 calc R
C19 C 0.0408(8) 0.1421(5) 0.7686(2) 0.0442(13) Uani 1 1 d .
H19A H -0.0618 0.2009 0.7686 0.053 Uiso 1 1 calc R
H19B H 0.0189 0.0956 0.8014 0.053 Uiso 1 1 calc R
C20 C 0.0535(6) 0.1477(4) 0.66374(18) 0.0272(9) Uani 1 1 d .
H20A H 0.0379 0.1046 0.6295 0.033 Uiso 1 1 calc R
H20B H -0.0481 0.2069 0.6635 0.033 Uiso 1 1 calc R
C21 C 0.4277(6) 0.1047(4) 0.66538(16) 0.0261(9) Uani 1 1 d .
H21A H 0.5649 0.1366 0.6660 0.031 Uiso 1 1 calc R
H21B H 0.4131 0.0609 0.6313 0.031 Uiso 1 1 calc R

loop_
_atom_site_aniso_label
_atom_site_aniso_U_11
_atom_site_aniso_U_22
_atom_site_aniso_U_33
_atom_site_aniso_U_23
_atom_site_aniso_U_13
_atom_site_aniso_U_12
Br1 0.0455(2) 0.02107(18) 0.0379(2) -0.00531(19) -0.0038(2) -0.00701(19)
O1 0.0268(15) 0.0323(15) 0.0411(18) -0.0049(13) 0.0122(15) -0.0002(13)
O2 0.0241(15) 0.0357(17) 0.0388(18) 0.0106(14) -0.0081(13) -0.0069(13)
O3 0.0216(13) 0.0225(13) 0.0226(12) 0.0053(10) 0.0003(11) -0.0043(12)
N1 0.037(2) 0.0232(18) 0.033(2) -0.0015(15) -0.0038(17) 0.0012(16)
C1 0.0247(18) 0.0168(17) 0.0253(19) 0.0014(17) -0.0001(15) -0.0007(18)
C2 0.027(2) 0.0195(18) 0.021(2) 0.0000(15) -0.0007(16) -0.0009(15)
C3 0.0248(18) 0.0179(17) 0.0176(17) 0.0020(16) -0.0013(14) 0.0022(18)
C4 0.029(2) 0.0208(18) 0.019(2) 0.0004(15) -0.0004(16) 0.0050(15)
C5 0.031(2) 0.0178(17) 0.0205(16) 0.0014(14) -0.0063(17) -0.0011(18)
C6 0.026(2) 0.026(2) 0.028(2) 0.0054(17) 0.0008(17) -0.0055(18)
C7 0.0285(19) 0.0233(19) 0.0270(19) 0.0013(19) 0.0065(16) 0.0039(19)
C8 0.024(2) 0.0182(18) 0.0201(19) 0.0030(15) 0.0019(15) 0.0003(15)
C9 0.030(2) 0.021(2) 0.025(2) -0.0009(16) 0.0069(17) -0.0010(17)
C10 0.028(2) 0.0153(16) 0.0247(18) 0.0025(13) -0.0009(18) 0.0000(16)
C11 0.0235(19) 0.0211(18) 0.028(2) 0.0029(17) 0.0011(18) -0.0010(15)
C12 0.0236(19) 0.0217(18) 0.0194(17) 0.0024(13) -0.0008(17) -0.0010(17)
C13 0.035(2) 0.028(2) 0.027(2) -0.0069(16) 0.002(2) -0.002(2)
C14 0.049(3) 0.047(3) 0.0188(19) -0.0021(17) 0.004(2) -0.003(2)
C15 0.039(2) 0.051(3) 0.027(2) 0.011(2) -0.0050(19) -0.010(3)
C16 0.034(2) 0.032(2) 0.031(2) 0.012(2) -0.0005(19) 0.003(2)
C17 0.043(3) 0.033(2) 0.035(2) 0.015(2) -0.002(2) -0.010(2)
C18 0.024(2) 0.039(3) 0.038(2) 0.013(2) 0.0013(19) -0.0090(19)
C19 0.044(3) 0.057(3) 0.032(3) 0.013(2) 0.013(2) 0.005(3)
C20 0.023(2) 0.031(2) 0.027(2) 0.0054(18) -0.0031(17) -0.0052(18)
C21 0.0246(19) 0.027(2) 0.026(2) 0.0042(19) 0.0018(16) 0.0026(19)

loop_
_atom_type_symbol
_atom_type_description
_atom_type_scat_dispersion_real
_atom_type_scat_dispersion_imag
_atom_type_scat_source
C C 0.0033 0.0016 'International Tables Vol C Tables 4.2.6.8 and 6.1.1.4'
H H 0.0000 0.0000 'International Tables Vol C Tables 4.2.6.8 and 6.1.1.4'
Br Br -0.2901 2.4595 'International Tables Vol C Tables 4.2.6.8 and 6.1.1.4'
N N 0.0061 0.0033 'International Tables Vol C Tables 4.2.6.8 and 6.1.1.4'
O O 0.0106 0.0060 'International Tables Vol C Tables 4.2.6.8 and 6.1.1.4'

loop_
_geom_angle_atom_site_label_1
_geom_angle_atom_site_label_2
_geom_angle_atom_site_label_3
_geom_angle
C11 O3 C12 120.6(3)
C9 C1 C2 105.3(3)
C10 C1 C2 109.1(3)
C10 C1 C9 113.4(3)
C10 C1 C11 112.7(3)
C11 C1 C2 103.8(3)
C11 C1 C9 111.7(3)
O1 C2 C1 124.7(3)
O1 C2 C3 129.2(4)
C3 C2 C1 106.0(3)
C4 C3 C2 126.8(3)
C8 C3 C2 111.1(3)
C8 C3 C4 122.2(4)
C3 C4 H4 121.6
C5 C4 C3 116.8(3)
C5 C4 H4 121.6
C4 C5 Br1 119.7(3)
C4 C5 C6 122.0(3)
C6 C5 Br1 118.3(3)
C5 C6 H6 119.7
C5 C6 C7 120.6(4)
C7 C6 H6 119.7
C6 C7 H7 120.8
C6 C7 C8 118.4(4)
C8 C7 H7 120.8
C3 C8 C7 120.0(4)
C3 C8 C9 112.6(3)
C7 C8 C9 127.4(4)
C1 C9 H9A 110.8
C1 C9 H9B 110.8
C8 C9 C1 104.6(3)
C8 C9 H9A 110.8
C8 C9 H9B 110.8
H9A C9 H9B 108.9
N1 C10 C1 177.1(4)
O2 C11 O3 128.4(4)
O2 C11 C1 120.8(3)
O3 C11 C1 110.7(3)
O3 C12 C13 111.1(3)
O3 C12 C20 103.4(3)
O3 C12 C21 111.0(3)
C20 C12 C13 110.1(3)
C20 C12 C21 110.2(3)
C21 C12 C13 110.9(3)
C12 C13 H13A 110.0
C12 C13 H13B 110.0
C12 C13 C14 108.3(3)
H13A C13 H13B 108.4
C14 C13 H13A 110.0
C14 C13 H13B 110.0
C13 C14 H14 109.3
C13 C14 C15 109.2(4)
C13 C14 C19 110.1(4)
C15 C14 H14 109.3
C19 C14 H14 109.3
C19 C14 C15 109.7(4)
C14 C15 H15A 109.8
C14 C15 H15B 109.8
H15A C15 H15B 108.2
C16 C15 C14 109.5(4)
C16 C15 H15A 109.8
C16 C15 H15B 109.8
C15 C16 H16 109.5
C15 C16 C17 108.9(4)
C15 C16 C21 109.6(4)
C17 C16 H16 109.5
C17 C16 C21 109.7(4)
C21 C16 H16 109.5
C16 C17 H17A 109.8
C16 C17 H17B 109.8
H17A C17 H17B 108.2
C18 C17 C16 109.6(3)
C18 C17 H17A 109.8
C18 C17 H17B 109.8
C17 C18 H18 109.3
C17 C18 C19 109.7(4)
C17 C18 C20 110.1(4)
C19 C18 H18 109.3
C19 C18 C20 109.1(4)
C20 C18 H18 109.3
C14 C19 C18 108.7(4)
C14 C19 H19A 110.0
C14 C19 H19B 110.0
C18 C19 H19A 110.0
C18 C19 H19B 110.0
H19A C19 H19B 108.3
C12 C20 C18 108.8(3)
C12 C20 H20A 109.9
C12 C20 H20B 109.9
C18 C20 H20A 109.9
C18 C20 H20B 109.9
H20A C20 H20B 108.3
C12 C21 C16 108.5(3)
C12 C21 H21A 110.0
C12 C21 H21B 110.0
C16 C21 H21A 110.0
C16 C21 H21B 110.0
H21A C21 H21B 108.4

loop_
_geom_bond_atom_site_label_1
_geom_bond_atom_site_label_2
_geom_bond_distance
Br1 C5 1.896(3)
O1 C2 1.196(4)
O2 C11 1.202(5)
O3 C11 1.320(4)
O3 C12 1.485(4)
N1 C10 1.141(5)
C1 C2 1.583(5)
C1 C9 1.545(5)
C1 C10 1.465(5)
C1 C11 1.543(5)
C2 C3 1.469(5)
C3 C4 1.396(5)
C3 C8 1.379(5)
C4 H4 0.9300
C4 C5 1.378(5)
C5 C6 1.383(6)
C6 H6 0.9300
C6 C7 1.387(6)
C7 H7 0.9300
C7 C8 1.390(5)
C8 C9 1.508(5)
C9 H9A 0.9700
C9 H9B 0.9700
C12 C13 1.522(5)
C12 C20 1.514(5)
C12 C21 1.518(5)
C13 H13A 0.9700
C13 H13B 0.9700
C13 C14 1.529(5)
C14 H14 0.9800
C14 C15 1.539(7)
C14 C19 1.529(7)
C15 H15A 0.9700
C15 H15B 0.9700
C15 C16 1.521(6)
C16 H16 0.9800
C16 C17 1.530(6)
C16 C21 1.536(5)
C17 H17A 0.9700
C17 H17B 0.9700
C17 C18 1.518(6)
C18 H18 0.9800
C18 C19 1.530(7)
C18 C20 1.538(6)
C19 H19A 0.9700
C19 H19B 0.9700
C20 H20A 0.9700
C20 H20B 0.9700
C21 H21A 0.9700
C21 H21B 0.9700

loop_
_geom_torsion_atom_site_label_1
_geom_torsion_atom_site_label_2
_geom_torsion_atom_site_label_3
_geom_torsion_atom_site_label_4
_geom_torsion
Br1 C5 C6 C7 -178.4(3)
O1 C2 C3 C4 4.0(7)
O1 C2 C3 C8 -176.5(4)
O3 C12 C13 C14 174.8(3)
O3 C12 C20 C18 179.7(3)
O3 C12 C21 C16 -175.4(3)
C1 C2 C3 C4 -175.2(3)
C1 C2 C3 C8 4.3(4)
C2 C1 C9 C8 6.2(4)
C2 C1 C11 O2 -78.6(4)
C2 C1 C11 O3 97.2(4)
C2 C3 C4 C5 178.4(3)
C2 C3 C8 C7 -179.2(3)
C2 C3 C8 C9 -0.3(4)
C3 C4 C5 Br1 179.6(3)
C3 C4 C5 C6 0.6(5)
C3 C8 C9 C1 -4.0(4)
C4 C3 C8 C7 0.3(5)
C4 C3 C8 C9 179.3(3)
C4 C5 C6 C7 0.5(6)
C5 C6 C7 C8 -1.3(6)
C6 C7 C8 C3 0.9(5)
C6 C7 C8 C9 -178.0(4)
C7 C8 C9 C1 174.9(4)
C8 C3 C4 C5 -1.1(5)
C9 C1 C2 O1 174.3(4)
C9 C1 C2 C3 -6.5(4)
C9 C1 C11 O2 34.4(5)
C9 C1 C11 O3 -149.8(3)
C10 C1 C2 O1 52.2(5)
C10 C1 C2 C3 -128.6(3)
C10 C1 C9 C8 125.5(3)
C10 C1 C11 O2 163.5(4)
C10 C1 C11 O3 -20.8(5)
C11 O3 C12 C13 60.2(4)
C11 O3 C12 C20 178.3(3)
C11 O3 C12 C21 -63.6(4)
C11 C1 C2 O1 -68.2(5)
C11 C1 C2 C3 111.0(3)
C11 C1 C9 C8 -105.8(4)
C12 O3 C11 O2 3.1(6)
C12 O3 C11 C1 -172.2(3)
C12 C13 C14 C15 60.1(5)
C12 C13 C14 C19 -60.3(5)
C13 C12 C20 C18 -61.6(4)
C13 C12 C21 C16 60.6(4)
C13 C14 C15 C16 -60.6(5)
C13 C14 C19 C18 60.6(5)
C14 C15 C16 C17 -59.9(5)
C14 C15 C16 C21 60.1(5)
C15 C14 C19 C18 -59.6(5)
C15 C16 C17 C18 60.7(5)
C15 C16 C21 C12 -59.5(4)
C16 C17 C18 C19 -61.2(5)
C16 C17 C18 C20 58.8(5)
C17 C16 C21 C12 60.1(5)
C17 C18 C19 C14 60.3(5)
C17 C18 C20 C12 -59.4(5)
C19 C14 C15 C16 60.1(5)
C19 C18 C20 C12 60.9(4)
C20 C12 C13 C14 61.0(4)
C20 C12 C21 C16 -61.5(4)
C20 C18 C19 C14 -60.2(5)
C21 C12 C13 C14 -61.3(4)
C21 C12 C20 C18 61.0(4)
C21 C16 C17 C18 -59.2(5)
